data_7207964
loop_
_publ_author_name
'Mohapatra, Sudip'
'Sato, Hiroshi'
'Matsuda, Ryotaro'
'Kitagawa, Susumu'
'Maji, Tapas Kumar'

_publ_section_title
;
 Highly rigid and stable porous Cu(i) metal--organic framework with
 reversible single-crystal-to-single-crystal structural transformation
;
_journal_issue 12
_journal_name_full CrystEngComm
_journal_page_first 4153
_journal_paper_doi 10.1039/c2ce06701c
_journal_volume 14
_journal_year 2012
_chemical_formula_sum 'C6 H2 Cu2 N2 O5'
_chemical_formula_weight 309.18
_chemical_name_systematic
;
?
;
_space_group_IT_number 15
_symmetry_cell_setting monoclinic
_symmetry_space_group_name_Hall '-C 2yc'
_symmetry_space_group_name_H-M 'C 1 2/c 1'
_atom_sites_solution_hydrogens geom
_atom_sites_solution_primary direct
_atom_sites_solution_secondary difmap
_audit_creation_method SHELXL-97
_cell_angle_alpha 90.00
_cell_angle_beta 107.013(2)
_cell_angle_gamma 90.00
_cell_formula_units_Z 8
_cell_length_a 19.3929(10)
_cell_length_b 12.5914(6)
_cell_length_c 7.5890(3)
_cell_measurement_temperature 293(2)
_cell_volume 1772.02(14)
_computing_cell_refinement SMART
_computing_data_collection 'SMART (Bruker,2000)'
_computing_data_reduction 'SAINT (Bruker,2000)'
_computing_molecular_graphics 'Mercury 1.4.1'
_computing_publication_material 'PLATON (Spek, 2003)'
_computing_structure_refinement 'SHELXL-97 (Sheldrick, 1997)'
_computing_structure_solution 'SIR-92 (Altomare et al. 1994)'
_diffrn_ambient_temperature 293(2)
_diffrn_measured_fraction_theta_full 0.997
_diffrn_measured_fraction_theta_max 0.997
_diffrn_radiation_monochromator graphite
_diffrn_radiation_source 'fine-focus sealed tube'
_diffrn_radiation_type MoK\a
_diffrn_radiation_wavelength 0.71073
_diffrn_reflns_av_R_equivalents 0.0652
_diffrn_reflns_av_sigmaI/netI 0.0594
_diffrn_reflns_limit_h_max 24
_diffrn_reflns_limit_h_min -24
_diffrn_reflns_limit_k_max 15
_diffrn_reflns_limit_k_min -15
_diffrn_reflns_limit_l_max 9
_diffrn_reflns_limit_l_min -6
_diffrn_reflns_number 7089
_diffrn_reflns_theta_full 26.58
_diffrn_reflns_theta_max 26.58
_diffrn_reflns_theta_min 1.95
_exptl_absorpt_coefficient_mu 4.800
_exptl_absorpt_correction_T_max 0.9981
_exptl_absorpt_correction_T_min 0.7564
_exptl_absorpt_correction_type empirical
_exptl_absorpt_process_details SADABS
_exptl_crystal_colour red
_exptl_crystal_density_diffrn 2.318
_exptl_crystal_density_method 'not measured'
_exptl_crystal_description Block
_exptl_crystal_F_000 1200
_exptl_crystal_size_max 0.25
_exptl_crystal_size_mid 0.15
_exptl_crystal_size_min 0.07
_refine_diff_density_max 1.241
_refine_diff_density_min -1.625
_refine_diff_density_rms 0.242
_refine_ls_extinction_method none
_refine_ls_goodness_of_fit_ref 0.997
_refine_ls_hydrogen_treatment noref
_refine_ls_matrix_type full
_refine_ls_number_parameters 138
_refine_ls_number_reflns 1853
_refine_ls_number_restraints 0
_refine_ls_restrained_S_all 0.997
_refine_ls_R_factor_all 0.0918
_refine_ls_R_factor_gt 0.0697
_refine_ls_shift/su_max 0.000
_refine_ls_shift/su_mean 0.000
_refine_ls_structure_factor_coef Fsqd
_refine_ls_weighting_details 'calc w=1/[\s^2^(Fo^2^)+(0.1364P)^2^+6.8274P] where P=(Fo^2^+2Fc^2^)/3'
_refine_ls_weighting_scheme calc
_refine_ls_wR_factor_gt 0.1771
_refine_ls_wR_factor_ref 0.1991
_reflns_number_gt 1391
_reflns_number_total 1853
_reflns_threshold_expression >2sigma(I)
_cod_data_source_file c2ce06701c.txt
_cod_data_source_block compound_2
_cod_depositor_comments
;
The following automatic conversions were performed:

'_symmetry_cell_setting' value 'Monoclinic' changed to 'monoclinic'
according to /home/saulius/struct/CIF-dictionaries/cif_core.dic
dictionary named 'cif_core.dic' version 2.4.1 from 2010-06-29.

Automatic conversion script
Id: cif_fix_values 1715 2011-07-08 13:25:40Z adriana 
;
_cod_original_sg_symbol_H-M C2/c
_cod_database_code 7207964

loop_
_symmetry_equiv_pos_as_xyz
'x, y, z'
'-x, y, -z+1/2'
'x+1/2, y+1/2, z'
'-x+1/2, y+1/2, -z+1/2'
'-x, -y, -z'
'x, -y, z-1/2'
'-x+1/2, -y+1/2, -z'
'x+1/2, -y+1/2, z-1/2'

loop_
_atom_site_label
_atom_site_type_symbol
_atom_site_fract_x
_atom_site_fract_y
_atom_site_fract_z
_atom_site_U_iso_or_equiv
_atom_site_adp_type
_atom_site_occupancy
_atom_site_symmetry_multiplicity
_atom_site_calc_flag
_atom_site_refinement_flags
Cu1 Cu 0.20535(4) 0.68377(6) 0.27827(11) 0.0218(3) Uani 1 1 d .
Cu2 Cu 0.0000 0.62914(15) -0.2500 0.0564(5) Uani 1 2 d S
Cu3 Cu 0.0000 0.30281(14) -0.2500 0.0592(5) Uani 1 2 d S
O1 O 0.1092(2) 0.6145(3) 0.0829(6) 0.0231(10) Uani 1 1 d .
O2 O 0.0716(2) 0.4540(4) -0.0292(7) 0.0296(11) Uani 1 1 d .
O3 O 0.1500(2) 0.2441(3) -0.0568(6) 0.0219(9) Uani 1 1 d .
O4 O 0.1003(3) 0.2411(4) 0.1762(7) 0.0376(12) Uani 1 1 d .
N1 N 0.2322(2) 0.5342(4) 0.3095(6) 0.0161(10) Uani 1 1 d .
N2 N 0.2617(3) 0.3179(4) 0.3020(6) 0.0176(11) Uani 1 1 d .
C1 C 0.2946(3) 0.4935(5) 0.4161(8) 0.0246(14) Uani 1 1 d .
H1 H 0.3283 0.5376 0.4948 0.030 Uiso 1 1 calc R
C2 C 0.3089(3) 0.3852(5) 0.4089(8) 0.0232(14) Uani 1 1 d .
H2 H 0.3529 0.3590 0.4814 0.028 Uiso 1 1 calc R
C3 C 0.1972(3) 0.3581(5) 0.1986(8) 0.0165(12) Uani 1 1 d .
C4 C 0.1831(3) 0.4646(4) 0.1982(7) 0.0128(11) Uani 1 1 d .
C5 C 0.1161(3) 0.5158(5) 0.0742(7) 0.0159(12) Uani 1 1 d .
C6 C 0.1441(3) 0.2746(5) 0.0945(8) 0.0179(12) Uani 1 1 d .
O1W O -0.0002(6) 0.1038(9) -0.050(2) 0.185(8) Uani 1 1 d .

loop_
_atom_site_aniso_label
_atom_site_aniso_U_11
_atom_site_aniso_U_22
_atom_site_aniso_U_33
_atom_site_aniso_U_23
_atom_site_aniso_U_13
_atom_site_aniso_U_12
Cu1 0.0200(5) 0.0094(5) 0.0325(5) -0.0012(3) 0.0022(3) -0.0038(3)
Cu2 0.0485(10) 0.0654(12) 0.0514(9) 0.000 0.0085(7) 0.000
Cu3 0.0585(11) 0.0543(11) 0.0568(10) 0.000 0.0044(8) 0.000
O1 0.022(2) 0.008(2) 0.030(2) 0.0012(17) -0.0065(17) 0.0007(16)
O2 0.019(2) 0.018(2) 0.042(3) -0.009(2) -0.0075(19) 0.0047(18)
O3 0.025(2) 0.017(2) 0.022(2) -0.0049(17) 0.0041(17) -0.0051(18)
O4 0.041(3) 0.029(3) 0.050(3) -0.013(2) 0.025(2) -0.013(2)
N1 0.016(2) 0.011(2) 0.019(2) -0.0030(19) 0.0019(19) -0.0040(19)
N2 0.020(3) 0.015(3) 0.017(2) 0.0048(19) 0.0035(19) 0.0033(19)
C1 0.028(3) 0.012(3) 0.027(3) -0.006(2) -0.004(3) 0.002(3)
C2 0.019(3) 0.021(3) 0.021(3) -0.001(2) -0.009(2) 0.009(2)
C3 0.018(3) 0.011(3) 0.022(3) -0.004(2) 0.008(2) -0.006(2)
C4 0.008(2) 0.011(3) 0.015(2) -0.001(2) -0.002(2) 0.001(2)
C5 0.013(3) 0.014(3) 0.018(3) 0.001(2) 0.000(2) 0.007(2)
C6 0.015(3) 0.010(3) 0.028(3) -0.003(2) 0.004(2) -0.004(2)
O1W 0.108(8) 0.124(10) 0.247(17) 0.092(10) -0.068(10) -0.060(7)

loop_
_atom_type_symbol
_atom_type_description
_atom_type_scat_dispersion_real
_atom_type_scat_dispersion_imag
_atom_type_scat_source
C C 0.0033 0.0016 'International Tables Vol C Tables 4.2.6.8 and 6.1.1.4'
H H 0.0000 0.0000 'International Tables Vol C Tables 4.2.6.8 and 6.1.1.4'
Cu Cu 0.3201 1.2651 'International Tables Vol C Tables 4.2.6.8 and 6.1.1.4'
N N 0.0061 0.0033 'International Tables Vol C Tables 4.2.6.8 and 6.1.1.4'
O O 0.0106 0.0060 'International Tables Vol C Tables 4.2.6.8 and 6.1.1.4'

loop_
_geom_angle_atom_site_label_1
_geom_angle_atom_site_label_2
_geom_angle_atom_site_label_3
_geom_angle
_geom_angle_site_symmetry_1
_geom_angle_site_symmetry_3
N1 Cu1 N2 140.2(2) . 4
N1 Cu1 O3 120.98(18) . 6_566
N2 Cu1 O3 94.75(19) 4 6_566
N1 Cu1 O1 80.92(16) . .
N2 Cu1 O1 114.92(18) 4 .
O3 Cu1 O1 95.39(17) 6_566 .
C5 O1 Cu1 110.3(3) . .
C6 O3 Cu1 128.4(4) . 6_565
C1 N1 C4 117.5(5) . .
C1 N1 Cu1 127.1(4) . .
C4 N1 Cu1 115.2(3) . .
C2 N2 C3 117.7(5) . .
C2 N2 Cu1 120.5(4) . 4_545
C3 N2 Cu1 117.9(4) . 4_545
N1 C1 C2 120.2(5) . .
N1 C1 H1 119.9 . .
C2 C1 H1 119.9 . .
N2 C2 C1 122.4(5) . .
N2 C2 H2 118.8 . .
C1 C2 H2 118.8 . .
N2 C3 C4 120.9(5) . .
N2 C3 C6 114.1(5) . .
C4 C3 C6 124.9(5) . .
C3 C4 N1 121.2(5) . .
C3 C4 C5 123.7(5) . .
N1 C4 C5 115.1(5) . .
O1 C5 O2 125.8(5) . .
O1 C5 C4 118.4(5) . .
O2 C5 C4 115.8(5) . .
O3 C6 O4 127.2(5) . .
O3 C6 C3 117.5(5) . .
O4 C6 C3 115.2(5) . .

loop_
_geom_bond_atom_site_label_1
_geom_bond_atom_site_label_2
_geom_bond_distance
_geom_bond_site_symmetry_2
Cu1 N1 1.949(5) .
Cu1 N2 1.964(5) 4
Cu1 O3 2.081(4) 6_566
Cu1 O1 2.195(4) .
O1 C5 1.254(7) .
O2 C5 1.252(7) .
O3 C6 1.247(7) .
O3 Cu1 2.081(4) 6_565
O4 C6 1.263(8) .
N1 C1 1.344(7) .
N1 C4 1.385(6) .
N2 C2 1.333(8) .
N2 C3 1.366(7) .
N2 Cu1 1.964(5) 4_545
C1 C2 1.396(8) .
C1 H1 0.9300 .
C2 H2 0.9300 .
C3 C4 1.368(8) .
C3 C6 1.521(8) .
C4 C5 1.508(7) .
